data_4068364
loop_
_publ_author_name
'Harb, Mohammad K.'
'Niksch, Tobias'
'Windhager, Jochen'
'G\"orls, Helmar'
'Holze, Rudolf'
'Lockett, L. Tori'
'Okumura, Noriko'
'Evans, Dennis H.'
'Glass, Richard S.'
'Lichtenberger, Dennis L.'
'El-khateeb, Mohammad'
'Weigand, Wolfgang'

_publ_section_title
;
 Synthesis and Characterization of Diiron Diselenolato Complexes Including
 Iron Hydrogenase Models
;
_journal_issue 4
_journal_name_full Organometallics
_journal_page_first 1039
_journal_paper_doi 10.1021/om800748p
_journal_volume 28
_journal_year 2009
_chemical_formula_sum 'C10 H8 Fe2 O6 Se2'
_chemical_formula_weight 493.78
_chemical_name_systematic
; 
 ? 
;
_space_group_IT_number 2
_symmetry_cell_setting triclinic
_symmetry_space_group_name_Hall '-P 1'
_symmetry_space_group_name_H-M 'P -1'
_atom_sites_solution_hydrogens geom
_atom_sites_solution_primary direct
_atom_sites_solution_secondary difmap
_audit_creation_method SHELXL-97
_cell_angle_alpha 78.426(5)
_cell_angle_beta 74.230(4)
_cell_angle_gamma 73.066(4)
_cell_formula_units_Z 4
_cell_length_a 9.3751(8)
_cell_length_b 11.3861(8)
_cell_length_c 15.6552(12)
_cell_measurement_temperature 183(2)
_cell_volume 1525.0(2)
_computing_cell_refinement DENZO
_computing_data_collection COLLECT
_computing_data_reduction DENZO
_computing_molecular_graphics SHELXTL/PC
_computing_publication_material SHELXL-97
_computing_structure_refinement 'SHELXL-97 (Sheldrick, 1997)'
_computing_structure_solution 'SHELXS-97 (Sheldrick, 1990)'
_diffrn_ambient_temperature 183(2)
_diffrn_measured_fraction_theta_full 0.971
_diffrn_measured_fraction_theta_max 0.971
_diffrn_measurement_device_type KappaCCD
_diffrn_measurement_method 'phi- + omega-scan'
_diffrn_radiation_monochromator graphite
_diffrn_radiation_source 'fine-focus sealed tube'
_diffrn_radiation_type MoK\a
_diffrn_radiation_wavelength 0.71073
_diffrn_reflns_av_R_equivalents 0.0630
_diffrn_reflns_av_sigmaI/netI 0.1050
_diffrn_reflns_limit_h_max 12
_diffrn_reflns_limit_h_min -12
_diffrn_reflns_limit_k_max 14
_diffrn_reflns_limit_k_min -13
_diffrn_reflns_limit_l_max 20
_diffrn_reflns_limit_l_min -20
_diffrn_reflns_number 10488
_diffrn_reflns_theta_full 27.50
_diffrn_reflns_theta_max 27.50
_diffrn_reflns_theta_min 2.73
_exptl_absorpt_coefficient_mu 6.692
_exptl_absorpt_correction_type none
_exptl_crystal_colour red-brown
_exptl_crystal_density_diffrn 2.151
_exptl_crystal_density_method 'not measured'
_exptl_crystal_description prism
_exptl_crystal_F_000 944
_exptl_crystal_size_max 0.05
_exptl_crystal_size_mid 0.05
_exptl_crystal_size_min 0.02
_refine_diff_density_max 0.778
_refine_diff_density_min -1.007
_refine_diff_density_rms 0.162
_refine_ls_extinction_method none
_refine_ls_goodness_of_fit_ref 1.010
_refine_ls_hydrogen_treatment constr
_refine_ls_matrix_type full
_refine_ls_number_parameters 363
_refine_ls_number_reflns 6818
_refine_ls_number_restraints 0
_refine_ls_restrained_S_all 1.010
_refine_ls_R_factor_all 0.1215
_refine_ls_R_factor_gt 0.0584
_refine_ls_shift/su_max 0.000
_refine_ls_shift/su_mean 0.000
_refine_ls_structure_factor_coef Fsqd
_refine_ls_weighting_details 'calc w=1/[\s^2^(Fo^2^)+(0.0705P)^2^+0.0000P] where P=(Fo^2^+2Fc^2^)/3'
_refine_ls_weighting_scheme calc
_refine_ls_wR_factor_gt 0.1234
_refine_ls_wR_factor_ref 0.1495
_reflns_number_gt 4105
_reflns_number_total 6818
_reflns_threshold_expression >2sigma(I)
_cod_data_source_file om800748p_si_002.cif
_cod_data_source_block FO3195
_cod_depositor_comments
;
The following automatic conversions were performed:

'_exptl_absorpt_correction_type' value 'NONE' changed to 'none'
according to /home/saulius/struct/CIF-dictionaries/cif_core.dic
dictionary named 'cif_core.dic' version 2.4.2 from 2011-04-26.

Automatic conversion script
Id: cif_fix_values 1715 2011-07-08 13:25:40Z adriana 
;
_cod_original_sg_symbol_H-M P-1
_cod_database_code 4068364

loop_
_symmetry_equiv_pos_as_xyz
'x, y, z'
'-x, -y, -z'

loop_
_atom_site_label
_atom_site_type_symbol
_atom_site_fract_x
_atom_site_fract_y
_atom_site_fract_z
_atom_site_U_iso_or_equiv
_atom_site_adp_type
_atom_site_occupancy
_atom_site_symmetry_multiplicity
_atom_site_calc_flag
_atom_site_refinement_flags
Fe1A Fe 0.20609(12) -0.39927(9) 0.33036(7) 0.0310(3) Uani 1 1 d .
Fe2A Fe 0.22507(14) -0.25018(9) 0.42604(7) 0.0414(3) Uani 1 1 d .
Se1A Se 0.42976(9) -0.42203(6) 0.38106(5) 0.0390(2) Uani 1 1 d .
Se2A Se 0.22219(9) -0.19382(7) 0.27259(5) 0.0394(2) Uani 1 1 d .
O1A O 0.3239(7) -0.5214(6) 0.1678(4) 0.0623(18) Uani 1 1 d .
O2A O 0.1507(7) -0.6133(5) 0.4622(4) 0.0550(15) Uani 1 1 d .
O3A O -0.1196(7) -0.3085(5) 0.3268(4) 0.0575(16) Uani 1 1 d .
O4A O 0.1628(8) -0.3943(6) 0.6040(4) 0.0649(18) Uani 1 1 d .
O5A O -0.0881(8) -0.0910(6) 0.4615(5) 0.074(2) Uani 1 1 d .
O6A O 0.3941(8) -0.0832(6) 0.4510(4) 0.0641(18) Uani 1 1 d .
C1A C 0.5886(10) -0.3693(8) 0.2804(7) 0.067(3) Uani 1 1 d .
H1AA H 0.6764 -0.3732 0.3053 0.080 Uiso 1 1 calc R
H1AB H 0.6242 -0.4326 0.2390 0.080 Uiso 1 1 calc R
C2A C 0.5564(12) -0.2528(11) 0.2281(7) 0.093(4) Uani 1 1 d .
H2AA H 0.5749 -0.1954 0.2613 0.111 Uiso 1 1 calc R
H2AB H 0.6403 -0.2599 0.1735 0.111 Uiso 1 1 calc R
C3A C 0.4279(11) -0.1870(9) 0.1973(7) 0.073(3) Uani 1 1 d .
H3AA H 0.4338 -0.2463 0.1564 0.088 Uiso 1 1 calc R
C4A C 0.4121(13) -0.0770(10) 0.1323(6) 0.082(4) Uani 1 1 d .
H4AA H 0.5026 -0.0861 0.0825 0.124 Uiso 1 1 calc R
H4AB H 0.4023 -0.0049 0.1607 0.124 Uiso 1 1 calc R
H4AC H 0.3205 -0.0652 0.1096 0.124 Uiso 1 1 calc R
C5A C 0.2780(9) -0.4748(7) 0.2322(5) 0.0388(18) Uani 1 1 d .
C6A C 0.1734(8) -0.5285(7) 0.4113(5) 0.0344(17) Uani 1 1 d .
C7A C 0.0087(10) -0.3449(7) 0.3274(5) 0.0386(18) Uani 1 1 d .
C8A C 0.1904(10) -0.3374(8) 0.5341(6) 0.050(2) Uani 1 1 d .
C9A C 0.0356(12) -0.1524(8) 0.4478(6) 0.055(2) Uani 1 1 d .
C10A C 0.3267(11) -0.1465(8) 0.4429(6) 0.052(2) Uani 1 1 d .
Fe1B Fe 0.24679(13) -0.26966(9) -0.07739(7) 0.0365(3) Uani 1 1 d .
Fe2B Fe 0.02729(13) -0.25336(10) -0.14927(7) 0.0387(3) Uani 1 1 d .
Se1B Se 0.07852(9) -0.07674(7) -0.11695(5) 0.0403(2) Uani 1 1 d .
Se2B Se 0.28687(9) -0.30336(7) -0.22740(5) 0.0384(2) Uani 1 1 d .
O1B O 0.5308(8) -0.2062(6) -0.0813(5) 0.074(2) Uani 1 1 d .
O2B O 0.0752(8) -0.2462(5) 0.1078(4) 0.0594(17) Uani 1 1 d .
O3B O 0.3515(8) -0.5387(5) -0.0349(4) 0.0605(18) Uani 1 1 d .
O4B O -0.2233(8) -0.2208(6) 0.0111(4) 0.0684(19) Uani 1 1 d .
O5B O 0.0340(9) -0.5141(6) -0.1378(6) 0.083(2) Uani 1 1 d .
O6B O -0.1333(9) -0.1487(7) -0.2951(5) 0.080(2) Uani 1 1 d .
C1B C 0.1740(10) 0.0144(7) -0.2271(5) 0.049(2) Uani 1 1 d .
H1BA H 0.1055 0.0352 -0.2691 0.059 Uiso 1 1 calc R
H1BB H 0.1788 0.0935 -0.2123 0.059 Uiso 1 1 calc R
C2B C 0.3309(11) -0.0476(8) -0.2754(6) 0.055(2) Uani 1 1 d .
H2BA H 0.3993 -0.0698 -0.2332 0.066 Uiso 1 1 calc R
H2BB H 0.3687 0.0134 -0.3244 0.066 Uiso 1 1 calc R
C3B C 0.3464(10) -0.1630(8) -0.3150(5) 0.048(2) Uani 1 1 d .
H3BA H 0.2792 -0.1394 -0.3587 0.058 Uiso 1 1 calc R
C4B C 0.5076(11) -0.2136(9) -0.3652(6) 0.064(3) Uani 1 1 d .
H4BA H 0.5377 -0.1514 -0.4147 0.097 Uiso 1 1 calc R
H4BB H 0.5131 -0.2885 -0.3889 0.097 Uiso 1 1 calc R
H4BC H 0.5770 -0.2338 -0.3245 0.097 Uiso 1 1 calc R
C5B C 0.4196(11) -0.2310(7) -0.0790(6) 0.054(2) Uani 1 1 d .
C6B C 0.1443(10) -0.2532(7) 0.0354(6) 0.044(2) Uani 1 1 d .
C7B C 0.3123(10) -0.4341(8) -0.0512(5) 0.045(2) Uani 1 1 d .
C8B C -0.1267(10) -0.2362(8) -0.0523(6) 0.049(2) Uani 1 1 d .
C9B C 0.0321(10) -0.4116(9) -0.1438(6) 0.056(2) Uani 1 1 d .
C10B C -0.0712(10) -0.1894(8) -0.2388(6) 0.053(2) Uani 1 1 d .

loop_
_atom_site_aniso_label
_atom_site_aniso_U_11
_atom_site_aniso_U_22
_atom_site_aniso_U_33
_atom_site_aniso_U_23
_atom_site_aniso_U_13
_atom_site_aniso_U_12
Fe1A 0.0277(6) 0.0312(5) 0.0340(6) -0.0024(4) -0.0108(5) -0.0048(4)
Fe2A 0.0486(7) 0.0326(6) 0.0470(7) -0.0076(5) -0.0244(6) -0.0023(5)
Se1A 0.0349(5) 0.0332(4) 0.0504(5) 0.0015(3) -0.0221(4) -0.0037(3)
Se2A 0.0347(5) 0.0328(4) 0.0494(5) 0.0077(3) -0.0190(4) -0.0066(3)
O1A 0.060(4) 0.075(4) 0.047(4) -0.022(3) -0.016(3) 0.003(3)
O2A 0.047(4) 0.042(3) 0.058(4) 0.005(3) -0.002(3) -0.002(3)
O3A 0.029(3) 0.058(4) 0.085(5) 0.009(3) -0.027(3) -0.009(3)
O4A 0.075(5) 0.071(4) 0.047(4) -0.004(3) -0.023(4) -0.010(4)
O5A 0.053(4) 0.075(5) 0.084(5) -0.027(4) -0.020(4) 0.015(4)
O6A 0.072(5) 0.069(4) 0.064(4) -0.024(3) -0.009(4) -0.034(4)
C1A 0.028(5) 0.058(6) 0.103(8) 0.023(6) -0.013(5) -0.019(4)
C2A 0.046(7) 0.113(10) 0.067(7) 0.034(7) 0.012(5) 0.006(6)
C3A 0.042(6) 0.061(6) 0.093(8) 0.041(6) -0.007(5) -0.019(5)
C4A 0.083(9) 0.078(7) 0.052(6) 0.030(5) -0.002(6) -0.007(6)
C5A 0.039(5) 0.044(4) 0.034(4) -0.001(4) -0.016(4) -0.008(4)
C6A 0.032(4) 0.031(4) 0.038(4) -0.010(4) -0.008(3) 0.000(3)
C7A 0.044(5) 0.040(4) 0.036(4) 0.002(3) -0.014(4) -0.017(4)
C8A 0.044(5) 0.053(5) 0.055(6) -0.018(5) -0.023(5) 0.000(4)
C9A 0.065(7) 0.045(5) 0.054(5) -0.009(4) -0.025(5) 0.001(5)
C10A 0.060(6) 0.047(5) 0.051(5) -0.008(4) -0.020(5) -0.009(4)
Fe1B 0.0421(7) 0.0294(5) 0.0372(6) -0.0044(5) -0.0182(5) 0.0010(5)
Fe2B 0.0339(7) 0.0420(6) 0.0385(6) -0.0049(5) -0.0126(5) -0.0031(5)
Se1B 0.0440(5) 0.0324(4) 0.0373(4) -0.0044(3) -0.0122(4) 0.0038(3)
Se2B 0.0365(5) 0.0386(4) 0.0368(4) -0.0087(3) -0.0093(3) -0.0010(3)
O1B 0.067(5) 0.062(4) 0.112(6) 0.010(4) -0.056(5) -0.025(4)
O2B 0.085(5) 0.049(4) 0.040(4) -0.010(3) -0.019(3) -0.003(3)
O3B 0.090(5) 0.027(3) 0.062(4) -0.005(3) -0.035(4) 0.005(3)
O4B 0.049(4) 0.097(5) 0.053(4) -0.012(4) -0.005(4) -0.014(4)
O5B 0.081(6) 0.054(4) 0.123(6) -0.018(4) -0.026(5) -0.024(4)
O6B 0.091(6) 0.094(5) 0.068(4) -0.012(4) -0.059(4) -0.002(4)
C1B 0.061(6) 0.035(4) 0.043(5) 0.003(4) -0.007(4) -0.009(4)
C2B 0.063(6) 0.044(5) 0.049(5) -0.002(4) -0.017(5) 0.000(4)
C3B 0.041(5) 0.051(5) 0.041(5) 0.001(4) -0.006(4) -0.001(4)
C4B 0.050(6) 0.063(6) 0.059(6) -0.001(5) 0.005(5) -0.003(5)
C5B 0.068(7) 0.032(4) 0.072(6) 0.005(4) -0.049(5) -0.006(4)
C6B 0.058(6) 0.030(4) 0.042(5) -0.001(4) -0.021(4) -0.003(4)
C7B 0.051(6) 0.043(5) 0.038(4) -0.005(4) -0.016(4) -0.003(4)
C8B 0.045(6) 0.058(5) 0.043(5) -0.008(4) -0.017(4) -0.004(4)
C9B 0.041(6) 0.057(6) 0.070(6) -0.020(5) -0.017(5) -0.002(4)
C10B 0.043(5) 0.063(6) 0.051(5) -0.014(4) -0.013(4) -0.003(4)

loop_
_atom_type_symbol
_atom_type_description
_atom_type_scat_dispersion_real
_atom_type_scat_dispersion_imag
_atom_type_scat_source
C C 0.0033 0.0016 'International Tables Vol C Tables 4.2.6.8 and 6.1.1.4'
H H 0.0000 0.0000 'International Tables Vol C Tables 4.2.6.8 and 6.1.1.4'
O O 0.0106 0.0060 'International Tables Vol C Tables 4.2.6.8 and 6.1.1.4'
Fe Fe 0.3463 0.8444 'International Tables Vol C Tables 4.2.6.8 and 6.1.1.4'
Se Se -0.0929 2.2259 'International Tables Vol C Tables 4.2.6.8 and 6.1.1.4'

loop_
_geom_angle_atom_site_label_1
_geom_angle_atom_site_label_2
_geom_angle_atom_site_label_3
_geom_angle
C6A Fe1A C7A 92.3(3)
C6A Fe1A C5A 99.2(3)
C7A Fe1A C5A 99.8(3)
C6A Fe1A Se2A 158.5(2)
C7A Fe1A Se2A 86.0(2)
C5A Fe1A Se2A 102.2(3)
C6A Fe1A Se1A 86.9(2)
C7A Fe1A Se1A 157.1(2)
C5A Fe1A Se1A 102.9(2)
Se2A Fe1A Se1A 86.45(4)
C6A Fe1A Fe2A 102.1(2)
C7A Fe1A Fe2A 100.4(2)
C5A Fe1A Fe2A 149.9(3)
Se2A Fe1A Fe2A 57.36(4)
Se1A Fe1A Fe2A 57.63(4)
C8A Fe2A C9A 91.4(4)
C8A Fe2A C10A 101.8(4)
C9A Fe2A C10A 98.7(4)
C8A Fe2A Se2A 156.2(3)
C9A Fe2A Se2A 86.4(3)
C10A Fe2A Se2A 102.0(3)
C8A Fe2A Se1A 87.6(3)
C9A Fe2A Se1A 159.5(3)
C10A Fe2A Se1A 101.6(3)
Se2A Fe2A Se1A 86.29(5)
C8A Fe2A Fe1A 100.2(3)
C9A Fe2A Fe1A 102.8(3)
C10A Fe2A Fe1A 148.6(3)
Se2A Fe2A Fe1A 57.41(4)
Se1A Fe2A Fe1A 57.32(4)
C1A Se1A Fe1A 109.6(3)
C1A Se1A Fe2A 111.3(3)
Fe1A Se1A Fe2A 65.05(4)
C3A Se2A Fe2A 111.9(3)
C3A Se2A Fe1A 112.1(3)
Fe2A Se2A Fe1A 65.22(4)
C2A C1A Se1A 121.1(7)
C3A C2A C1A 131.2(11)
C2A C3A C4A 127.7(10)
C2A C3A Se2A 119.8(7)
C4A C3A Se2A 108.6(7)
O1A C5A Fe1A 178.6(7)
O2A C6A Fe1A 178.1(6)
O3A C7A Fe1A 178.7(7)
O4A C8A Fe2A 177.5(8)
O5A C9A Fe2A 178.5(8)
O6A C10A Fe2A 177.6(9)
C6B Fe1B C7B 92.2(3)
C6B Fe1B C5B 101.1(4)
C7B Fe1B C5B 97.5(4)
C6B Fe1B Se2B 156.9(3)
C7B Fe1B Se2B 87.1(2)
C5B Fe1B Se2B 101.9(3)
C6B Fe1B Se1B 86.0(2)
C7B Fe1B Se1B 157.8(3)
C5B Fe1B Se1B 104.5(2)
Se2B Fe1B Se1B 86.01(4)
C6B Fe1B Fe2B 100.3(3)
C7B Fe1B Fe2B 101.3(3)
C5B Fe1B Fe2B 150.8(3)
Se2B Fe1B Fe2B 57.42(4)
Se1B Fe1B Fe2B 57.48(4)
C9B Fe2B C8B 91.6(4)
C9B Fe2B C10B 99.0(4)
C8B Fe2B C10B 102.1(4)
C9B Fe2B Se2B 87.0(3)
C8B Fe2B Se2B 155.4(3)
C10B Fe2B Se2B 102.4(3)
C9B Fe2B Se1B 158.4(3)
C8B Fe2B Se1B 86.2(3)
C10B Fe2B Se1B 102.5(3)
Se2B Fe2B Se1B 86.18(5)
C9B Fe2B Fe1B 101.6(3)
C8B Fe2B Fe1B 99.0(3)
C10B Fe2B Fe1B 150.0(3)
Se2B Fe2B Fe1B 57.46(4)
Se1B Fe2B Fe1B 57.72(4)
C1B Se1B Fe2B 110.4(2)
C1B Se1B Fe1B 111.8(2)
Fe2B Se1B Fe1B 64.80(4)
C3B Se2B Fe2B 112.9(2)
C3B Se2B Fe1B 112.3(2)
Fe2B Se2B Fe1B 65.12(4)
C2B C1B Se1B 117.7(6)
C1B C2B C3B 116.9(8)
C4B C3B C2B 112.0(8)
C4B C3B Se2B 106.1(6)
C2B C3B Se2B 115.5(6)
O1B C5B Fe1B 179.1(9)
O2B C6B Fe1B 177.1(8)
O3B C7B Fe1B 178.7(8)
O4B C8B Fe2B 176.7(8)
O5B C9B Fe2B 178.2(9)
O6B C10B Fe2B 179.8(9)

loop_
_geom_bond_atom_site_label_1
_geom_bond_atom_site_label_2
_geom_bond_distance
Fe1A C6A 1.780(8)
Fe1A C7A 1.783(8)
Fe1A C5A 1.784(7)
Fe1A Se2A 2.3656(12)
Fe1A Se1A 2.3664(12)
Fe1A Fe2A 2.5492(14)
Fe2A C8A 1.780(10)
Fe2A C9A 1.784(9)
Fe2A C10A 1.813(9)
Fe2A Se2A 2.3643(13)
Fe2A Se1A 2.3745(13)
Se1A C1A 1.982(9)
Se2A C3A 1.983(10)
O1A C5A 1.154(8)
O2A C6A 1.154(9)
O3A C7A 1.154(9)
O4A C8A 1.160(10)
O5A C9A 1.153(10)
O6A C10A 1.132(10)
C1A C2A 1.409(13)
C2A C3A 1.374(13)
C3A C4A 1.446(12)
Fe1B C6B 1.784(9)
Fe1B C7B 1.791(8)
Fe1B C5B 1.791(9)
Fe1B Se2B 2.3668(12)
Fe1B Se1B 2.3799(12)
Fe1B Fe2B 2.5471(15)
Fe2B C9B 1.774(9)
Fe2B C8B 1.787(9)
Fe2B C10B 1.802(9)
Fe2B Se2B 2.3658(14)
Fe2B Se1B 2.3735(13)
Se1B C1B 1.959(8)
Se2B C3B 1.993(9)
O1B C5B 1.146(10)
O2B C6B 1.148(9)
O3B C7B 1.138(9)
O4B C8B 1.151(10)
O5B C9B 1.147(10)
O6B C10B 1.135(9)
C1B C2B 1.496(12)
C2B C3B 1.516(11)
C3B C4B 1.504(11)
